data_9013334
loop_
_publ_author_name
'Sokolova, E.'
'Hawthorne, F. C.'

_publ_section_title
;The crystal chemistry of the scapolite-group minerals. I. crystal structure
 and long-range order Locality: Minden, Canada Note: S12
;
_journal_name_full 'The Canadian Mineralogist'
_journal_page_first 1527
_journal_page_last 1554
_journal_paper_doi 10.3749/canmin.46.6.1527
_journal_volume 46
_journal_year 2008
_chemical_compound_source 'Minden, Canada'
_chemical_formula_sum 'C2.32 Al4.56 Ca2.32 Cl0.28 K0.12 Na1.56 O47.52 S0.14 Si7.44'
_chemical_name_mineral Scapolite
_space_group_IT_number 86
_symmetry_space_group_name_Hall '-P 4bc'
_symmetry_space_group_name_H-M 'P 42/n :2'
_cell_angle_alpha 90
_cell_angle_beta 90
_cell_angle_gamma 90
_cell_length_a 12.1338
_cell_length_b 12.1338
_cell_length_c 7.5755
_cell_formula_units_Z 2
_cell_volume 1115.334
_database_code_amcsd 0006225
_exptl_crystal_density_diffrn 3.776
_cod_original_sg_symbol_H-M 'P 42/n'
_cod_original_formula_sum '(Na1.56 Ca2.32 K.12) (Al4.56 Si7.44) O47.52 Cl.28 C2.32 S.14'
_cod_database_code 9013334

loop_
_space_group_symop_operation_xyz
x,y,z
y,1/2-x,1/2-z
-y,1/2+x,1/2+z
1/2+x,1/2+y,-z
1/2-x,1/2-y,z
1/2-y,x,1/2-z
1/2+y,-x,1/2+z
-x,-y,-z

loop_
_atom_site_label
_atom_site_fract_x
_atom_site_fract_y
_atom_site_fract_z
_atom_site_occupancy
_atom_site_U_iso_or_equiv
Na 0.10963 0.03431 0.73831 0.39000 0.02610
Ca 0.10963 0.03431 0.73831 0.58000 0.02610
K 0.10963 0.03431 0.73831 0.03000 0.02610
Al1 0.58909 0.65902 0.74783 0.15000 0.00850
Si1 0.58909 0.65902 0.74783 0.85000 0.00850
Si2 0.90845 0.16537 0.54745 0.12000 0.01010
Al2 0.90845 0.16537 0.54745 0.88000 0.01010
Si3 0.66233 0.08700 0.46064 0.89000 0.00890
Al3 0.66233 0.08700 0.46064 0.11000 0.00890
O1 0.70840 0.60000 0.75170 1.00000 0.01560
O2 0.93830 0.12380 0.76040 1.00000 0.01540
O3 0.60110 0.19240 0.54660 1.00000 0.01720
O4 0.79478 0.09750 0.46350 1.00000 0.01660
O5 0.61650 0.98240 0.92120 1.00000 0.01910
O6 0.51980 0.61970 0.92490 1.00000 0.01790
Cl 0.25000 0.25000 0.75000 0.28000 0.03070
C 0.26600 0.24800 0.72600 0.58000 0.14000
O12 0.26600 0.24800 0.72600 0.58000 0.14000
O13 0.26600 0.24800 0.72600 0.58000 0.14000
O14 0.26600 0.24800 0.72600 0.58000 0.14000
S 0.25000 0.25000 0.75000 0.14000 0.03070
O15 0.25000 0.25000 0.75000 0.14000 0.03070
O16 0.25000 0.25000 0.75000 0.14000 0.03070
O17 0.25000 0.25000 0.75000 0.14000 0.03070
O18 0.25000 0.25000 0.75000 0.14000 0.03070
O7 0.37000 0.27300 0.73800 1.00000 0.01100
O8 0.19400 0.32500 0.73500 1.00000 0.12900
O9 0.23900 0.14700 0.74400 1.00000 0.03800
O11 0.35100 0.26700 0.65800 1.00000 0.04500

loop_
_cod_related_entry_id
_cod_related_entry_database
_cod_related_entry_code
1 AMCSD 0006225
